data_7711077
loop_
_publ_author_name
'M\"obs, Jakob'
'Pan, Sudip'
'Tonner-Zech, Ralf'
'Heine, Johanna'

_publ_section_title
;
 [SMe3]2[Bi2Ag2I10], a silver iodido bismuthate with an unusually small
 band gap
;
_journal_name_full 'Dalton Transactions'
_journal_paper_doi 10.1039/D2DT02305A
_journal_year 2022
_chemical_formula_moiety 'Bi2 I9, 2.75(C3 H9 S), 0.09(S), 0.5(C1.5 H4.5 S0.31)'
_chemical_formula_sum 'C9 H27 Bi2 I9 S3'
_chemical_formula_weight 1791.54
_space_group_crystal_system monoclinic
_space_group_IT_number 15
_space_group_name_Hall '-C 2yc'
_space_group_name_H-M_alt 'C 1 2/c 1'
_atom_sites_solution_hydrogens geom
_atom_sites_solution_primary dual
_audit_creation_date 2021-08-05
_audit_creation_method
;
Olex2 1.2
(compiled 2018.05.29 svn.r3508 for OlexSys, GUI svn.r5506)
;
_audit_update_record
;
2022-08-15 deposited with the CCDC.	2022-08-23 downloaded from the CCDC.
;
_cell_angle_alpha 90
_cell_angle_beta 91.934(5)
_cell_angle_gamma 90
_cell_formula_units_Z 16
_cell_length_a 18.9347(13)
_cell_length_b 33.0271(14)
_cell_length_c 22.7116(14)
_cell_measurement_reflns_used 28982
_cell_measurement_temperature 100
_cell_measurement_theta_max 26.27
_cell_measurement_theta_min 1.24
_cell_volume 14194.8(14)
_computing_cell_refinement
;
X-Area Recipe 1.33.0.0 (STOE, 2015)
;
_computing_data_collection
;
X-Area WinXpose 2.0.22.0 (STOE, 2016)
;
_computing_data_reduction
;
X-Area Integrate 1.72.0.0 (STOE, 2018)
X-Area LANA 1.71.6.0 (STOE, 2017)
;
_computing_molecular_graphics 'Olex2 (Dolomanov et al., 2009)'
_computing_publication_material 'Olex2 (Dolomanov et al., 2009)'
_computing_structure_refinement 'ShelXL (Sheldrick, 2015)'
_computing_structure_solution 'ShelXT (Sheldrick, 2015)'
_diffrn_ambient_temperature 100
_diffrn_detector 'imaging plate area detector'
_diffrn_detector_area_resol_mean 10.4167
_diffrn_detector_type 'STOE Imaging Plate'
_diffrn_measured_fraction_theta_full 1.000
_diffrn_measured_fraction_theta_max 0.972
_diffrn_measurement_device '2-circle diffractometer'
_diffrn_measurement_device_type 'Stoe IPDS'
_diffrn_measurement_method 'area detetor, \w scans'
_diffrn_radiation_monochromator graphite
_diffrn_radiation_probe x-ray
_diffrn_radiation_type MoK\a
_diffrn_radiation_wavelength 0.71073
_diffrn_reflns_av_R_equivalents 0.1435
_diffrn_reflns_av_unetI/netI 0.1738
_diffrn_reflns_Laue_measured_fraction_full 1.000
_diffrn_reflns_Laue_measured_fraction_max 0.972
_diffrn_reflns_limit_h_max 24
_diffrn_reflns_limit_h_min -22
_diffrn_reflns_limit_k_max 42
_diffrn_reflns_limit_k_min -41
_diffrn_reflns_limit_l_max 28
_diffrn_reflns_limit_l_min -29
_diffrn_reflns_number 59021
_diffrn_reflns_point_group_measured_fraction_full 1.000
_diffrn_reflns_point_group_measured_fraction_max 0.972
_diffrn_reflns_theta_full 25.242
_diffrn_reflns_theta_max 27.127
_diffrn_reflns_theta_min 1.233
_diffrn_source 'sealed x-ray tube'
_diffrn_source_target Mo
_diffrn_source_type 'STOE C-Tech Mo tube'
_diffrn_standards_number 0
_exptl_absorpt_coefficient_mu 17.909
_exptl_absorpt_correction_T_max 0.1693
_exptl_absorpt_correction_T_min 0.0511
_exptl_absorpt_correction_type multi-scan
_exptl_absorpt_process_details 'X-Area LANA 1.71.6.0 (STOE, 2017)'
_exptl_crystal_colour 'clear orange'
_exptl_crystal_colour_lustre clear
_exptl_crystal_colour_primary orange
_exptl_crystal_density_diffrn 3.353
_exptl_crystal_description plate
_exptl_crystal_F_000 12352
_exptl_crystal_size_max 0.0728
_exptl_crystal_size_mid 0.04175
_exptl_crystal_size_min 0.02221
_refine_diff_density_max 1.653
_refine_diff_density_min -1.896
_refine_diff_density_rms 0.390
_refine_ls_extinction_method none
_refine_ls_goodness_of_fit_ref 0.895
_refine_ls_hydrogen_treatment constr
_refine_ls_matrix_type full
_refine_ls_number_parameters 406
_refine_ls_number_reflns 15293
_refine_ls_number_restraints 626
_refine_ls_restrained_S_all 0.882
_refine_ls_R_factor_all 0.1836
_refine_ls_R_factor_gt 0.0626
_refine_ls_shift/su_max 0.001
_refine_ls_shift/su_mean 0.000
_refine_ls_structure_factor_coef Fsqd
_refine_ls_weighting_details 'w=1/[\s^2^(Fo^2^)+(0.0730P)^2^] where P=(Fo^2^+2Fc^2^)/3'
_refine_ls_weighting_scheme calc
_refine_ls_wR_factor_gt 0.1272
_refine_ls_wR_factor_ref 0.1659
_reflns_Friedel_coverage 0.000
_reflns_number_gt 6487
_reflns_number_total 15293
_reflns_threshold_expression 'I > 2\s(I)'
_cod_data_source_file d2dt02305a2.cif
_cod_data_source_block 2
_cod_database_code 7711077
_shelx_shelxl_version_number 2018/3
_shelx_space_group_comment
;
The symmetry employed for this shelxl refinement is uniquely defined
by the following loop, which should always be used as a source of
symmetry information in preference to the above space-group names.
They are only intended as comments.
;
_shelx_estimated_absorpt_t_max 0.692
_shelx_estimated_absorpt_t_min 0.356
_olex2_refinement_description
;
1. Fixed Uiso
 At 1.5 times of:
  All C(H,H,H) groups, All C(H,H,H,H,H,H) groups
2. Restrained distances
 C1_2-S1_2 \\sim C1_2-S2
 with sigma of 0.02
 C2_2-S1_2 \\sim C2_2-S2
 with sigma of 0.02
 C3_2-S1_2 \\sim C3_2-S2
 with sigma of 0.02
 C1_3-S1_3 \\sim C1_3-S3
 with sigma of 0.02
 C2_3-S1_3 \\sim C2_3-S3
 with sigma of 0.02
 C3_3-S1_3 \\sim C3_3-S3
 with sigma of 0.02
 S1_1-C1_1 \\sim S1_1-C2_1 \\sim S1_1-C3_1
 S1_2-C1_2 \\sim S1_2-C2_2 \\sim S1_2-C3_2
 S1_3-C1_3 \\sim S1_3-C2_3 \\sim S1_3-C3_3
 S1_4-C1_4 \\sim S1_4-C2_4 \\sim S1_4-C3_4
 S1_5-C1_5 \\sim S1_5-C2_5 \\sim S1_5-C3_5
 S1_6-C1_6 \\sim S1_6-C2_6 \\sim S1_6-C3_6
 S1_7-C1_7 \\sim S1_7-C2_7 \\sim S1_7-C3_7
 with sigma of 0.02
 C1_1-C2_1 \\sim C2_1-C3_1 \\sim C3_1-C1_1
 C1_2-C2_2 \\sim C2_2-C3_2 \\sim C3_2-C1_2
 C1_3-C2_3 \\sim C2_3-C3_3 \\sim C3_3-C1_3
 C1_4-C2_4 \\sim C2_4-C3_4 \\sim C3_4-C1_4
 C1_5-C2_5 \\sim C2_5-C3_5 \\sim C3_5-C1_5
 C1_6-C2_6 \\sim C2_6-C3_6 \\sim C3_6-C1_6
 C1_7-C2_7 \\sim C2_7-C3_7 \\sim C3_7-C1_7
 with sigma of 0.04
 C1_7-S1_7 \\sim C1_7-S4
 with sigma of 0.02
 C2_7-S1_7 \\sim C2_7-S4
 with sigma of 0.02
 C3_7-S1_7 \\sim C3_7-S4
 with sigma of 0.02
3. Uiso/Uaniso restraints and constraints
S3 \\sim S1_3: within 1.7A with sigma of 0.02 and sigma for terminal atoms of
0.08
S2 \\sim S1_2: within 1.7A with sigma of 0.01 and sigma for terminal atoms of
0.08
C1_3 \\sim C3_3 \\sim C2_3: within 1.7A with sigma of 0.02 and sigma for
terminal atoms of 0.08
C3_2 \\sim C1_2 \\sim C2_2: within 2A with sigma of 0.005 and sigma for
terminal atoms of 0.02
S1_1 \\sim C3_1 \\sim S1_2 \\sim C3_2 \\sim S1_3 \\sim C3_3 \\sim S1_4 \\sim
C3_4 \\sim S1_5 \\sim C3_5 \\sim S1_6 \\sim C3_6 \\sim S1_7 \\sim C3_7: within
2A with sigma of 0.04 and sigma for terminal atoms of 0.08
Uanis(C1_5) \\sim Ueq: with sigma of 0.001 and sigma for terminal atoms of 0.002
Uanis(C2_5) \\sim Ueq: with sigma of 0.001 and sigma for terminal atoms of 0.002
4. Rigid body (RIGU) restrains
 S1_1, C3_1
 with sigma for 1-2 distances of 0.004 and sigma for 1-3 distances of 0.004
 S1_2, C3_2
 with sigma for 1-2 distances of 0.004 and sigma for 1-3 distances of 0.004
 S1_3, C3_3
 with sigma for 1-2 distances of 0.004 and sigma for 1-3 distances of 0.004
 S1_4, C3_4
 with sigma for 1-2 distances of 0.004 and sigma for 1-3 distances of 0.004
 S1_5, C3_5
 with sigma for 1-2 distances of 0.004 and sigma for 1-3 distances of 0.004
 C3_6
 with sigma for 1-2 distances of 0.004 and sigma for 1-3 distances of 0.004
 S1_7, C3_7
 with sigma for 1-2 distances of 0.004 and sigma for 1-3 distances of 0.004
5. Others
 Sof(S2)=Sof(H1BD)=Sof(H1BE)=Sof(H1BF)=Sof(H2BD)=Sof(H2BE)=Sof(H2BF)=Sof(H3BD)=
 Sof(H3BE)=Sof(H3BF)=1-FVAR(1)
 Sof(H1AA)=Sof(H1AB)=Sof(H1AC)=Sof(H2AA)=Sof(H2AB)=Sof(H2AC)=Sof(H3AA)=
 Sof(H3AB)=Sof(H3AC)=Sof(S1)=FVAR(1)
 Sof(S3)=Sof(H1BD)=Sof(H1BE)=Sof(H1BF)=Sof(H2BD)=Sof(H2BE)=Sof(H2BF)=Sof(H3BD)=
 Sof(H3BE)=Sof(H3BF)=1-FVAR(2)
 Sof(H1AA)=Sof(H1AB)=Sof(H1AC)=Sof(H2AA)=Sof(H2AB)=Sof(H2AC)=Sof(H3AA)=
 Sof(H3AB)=Sof(H3AC)=Sof(S1)=FVAR(2)
 Sof(S4)=0.5*(1-FVAR(4))
 Sof(S1)=0.5*FVAR(4)
 Fixed Sof: C1(0.5) H1A(0.5) H1B(0.5) H1C(0.5) C2(0.5) H2A(0.5) H2B(0.5)
 H2C(0.5) C3(0.5) H3A(0.5) H3B(0.5) H3C(0.5) S1(0.5) C1(0.5) H1A(0.5) H1B(0.5)
 H1C(0.5) C2(0.5) H2A(0.5) H2B(0.5) H2C(0.5) C3(0.5) H3A(0.5) H3B(0.5) H3C(0.5)
6.a Me refined with riding coordinates:
 C1(H1BD,H1BE,H1BF), C1(H1AA,H1AB,H1AC), C2(H2BD,H2BE,H2BF), C2(H2AA,H2AB,
 H2AC), C3(H3BD,H3BE,H3BF), C3(H3AA,H3AB,H3AC), C1(H1BD,H1BE,H1BF), C1(H1AA,
 H1AB,H1AC), C2(H2BD,H2BE,H2BF), C2(H2AA,H2AB,H2AC), C3(H3BD,H3BE,H3BF),
 C3(H3AA,H3AB,H3AC), C1(H1A,H1B,H1C), C2(H2A,H2B,H2C), C3(H3A,H3B,H3C), C1(H1A,
 H1B,H1C), C2(H2A,H2B,H2C), C3(H3A,H3B,H3C)
6.b Idealised Me refined as rotating group:
 C1(H1A,H1B,H1C), C2(H2A,H2B,H2C), C3(H3A,H3B,H3C), C1(H1A,H1B,H1C), C2(H2A,
 H2B,H2C), C3(H3A,H3B,H3C), C1(H1A,H1B,H1C), C2(H2A,H2B,H2C), C3(H3A,H3B,H3C)
;
_olex2_submission_special_instructions 'No special instructions were received'

loop_
_space_group_symop_operation_xyz
'x, y, z'
'-x, y, -z+1/2'
'x+1/2, y+1/2, z'
'-x+1/2, y+1/2, -z+1/2'
'-x, -y, -z'
'x, -y, z-1/2'
'-x+1/2, -y+1/2, -z'
'x+1/2, -y+1/2, z-1/2'

loop_
_atom_site_label
_atom_site_type_symbol
_atom_site_fract_x
_atom_site_fract_y
_atom_site_fract_z
_atom_site_U_iso_or_equiv
_atom_site_adp_type
_atom_site_occupancy
_atom_site_site_symmetry_order
_atom_site_calc_flag
_atom_site_refinement_flags_posn
_atom_site_refinement_flags_adp
_atom_site_refinement_flags_occupancy
_atom_site_disorder_assembly
_atom_site_disorder_group
Bi1 Bi 0.26018(5) 0.41168(3) 0.83379(4) 0.0386(2) Uani 1 1 d . . . . .
Bi4 Bi -0.00600(5) 0.17119(3) 0.65665(4) 0.0392(2) Uani 1 1 d . . . . .
Bi3 Bi 0.01755(5) 0.66257(3) 0.65819(4) 0.0392(2) Uani 1 1 d . . . . .
Bi2 Bi 0.24962(5) 0.42208(3) 0.64745(4) 0.0395(2) Uani 1 1 d . . . . .
I6 I 0.12622(9) 0.39599(5) 0.74127(7) 0.0407(4) Uani 1 1 d . . . . .
I5 I 0.35129(9) 0.36794(5) 0.73318(7) 0.0409(4) Uani 1 1 d . . . . .
I14 I -0.08382(9) 0.69288(5) 0.56566(7) 0.0424(4) Uani 1 1 d . . . . .
I3 I 0.25283(9) 0.33052(5) 0.88760(7) 0.0420(4) Uani 1 1 d . . . . .
I18 I 0.00216(9) 0.10612(5) 0.56578(7) 0.0426(4) Uani 1 1 d . . . . .
I12 I -0.11185(9) 0.62646(5) 0.73123(7) 0.0444(4) Uani 1 1 d . . . . .
I1 I 0.16665(9) 0.45141(5) 0.91883(8) 0.0453(4) Uani 1 1 d . . . . .
I11 I 0.03736(9) 0.58593(5) 0.59370(7) 0.0434(4) Uani 1 1 d . . . . .
I10 I 0.14233(9) 0.70378(5) 0.61062(7) 0.0433(4) Uani 1 1 d . . . . .
I2 I 0.38810(9) 0.43581(5) 0.90313(7) 0.0451(4) Uani 1 1 d . . . . .
I7 I 0.15734(9) 0.47696(5) 0.57708(7) 0.0447(4) Uani 1 1 d . . . . .
I17 I 0.10663(9) 0.12440(5) 0.74563(7) 0.0450(4) Uani 1 1 d . . . . .
I15 I 0.000000 0.24156(7) 0.750000 0.0450(6) Uani 1 2 d S T P . .
I16 I 0.10007(9) 0.21958(5) 0.59456(7) 0.0455(4) Uani 1 1 d . . . . .
I9 I 0.21287(9) 0.34997(5) 0.57599(7) 0.0452(4) Uani 1 1 d . . . . .
I19 I -0.12885(9) 0.21410(5) 0.60188(8) 0.0462(4) Uani 1 1 d . . . . .
I8 I 0.37897(9) 0.44094(5) 0.58370(8) 0.0484(4) Uani 1 1 d . . . . .
I13 I 0.000000 0.73759(7) 0.750000 0.0532(7) Uani 1 2 d S T P . .
I4 I 0.27569(11) 0.49157(5) 0.74919(8) 0.0575(5) Uani 1 1 d . . . . .
S2 S 0.2435(9) 0.5813(5) 0.8762(8) 0.045(4) Uani 0.307(13) 1 d D U . A 2
S3 S 0.5027(12) 0.3401(8) 0.5722(10) 0.043(9) Uani 0.125(13) 1 d D U . B 2
S4 S 0.0027(17) 0.4809(6) 0.7367(10) 0.020(8) Uiso 0.187(12) 1 d D . . C -2
C1_1 C 0.2374(10) 0.5955(7) 0.6489(9) 0.043(6) Uiso 1 1 d D . . . .
H1A_1 H 0.206114 0.574229 0.633031 0.065 Uiso 1 1 calc GR . . . .
H1B_1 H 0.211970 0.621351 0.648871 0.065 Uiso 1 1 calc GR . . . .
H1C_1 H 0.252677 0.588593 0.689327 0.065 Uiso 1 1 calc GR . . . .
C2_1 C 0.3266(13) 0.5480(4) 0.5864(10) 0.048(7) Uiso 1 1 d D . . . .
H2A_1 H 0.339092 0.532846 0.622334 0.072 Uiso 1 1 calc GR . . . .
H2B_1 H 0.365190 0.546042 0.558851 0.072 Uiso 1 1 calc GR . . . .
H2C_1 H 0.283350 0.536767 0.568084 0.072 Uiso 1 1 calc GR . . . .
C3_1 C 0.2746(14) 0.6181(8) 0.5370(8) 0.067(8) Uiso 1 1 d D U . . .
H3A_1 H 0.235185 0.600588 0.524401 0.101 Uiso 1 1 calc GR . . . .
H3B_1 H 0.310468 0.618059 0.506899 0.101 Uiso 1 1 calc GR . . . .
H3C_1 H 0.257361 0.645756 0.542618 0.101 Uiso 1 1 calc GR . . . .
S1_1 S 0.3125(4) 0.59976(19) 0.6045(3) 0.0475(16) Uani 1 1 d D U . . .
C1_2 C 0.1676(8) 0.5753(7) 0.9201(9) 0.056(7) Uiso 1 1 d D U . . .
H1BD_2 H 0.141722 0.550891 0.907681 0.084 Uiso 0.307(13) 1 calc R . . A 2
H1BE_2 H 0.182602 0.572787 0.961661 0.084 Uiso 0.307(13) 1 calc R . . A 2
H1BF_2 H 0.136791 0.598989 0.915028 0.084 Uiso 0.307(13) 1 calc R . . A 2
H1AA_2 H 0.135482 0.594304 0.938786 0.084 Uiso 0.693(13) 1 calc R . . A 1
H1AB_2 H 0.166900 0.580222 0.877537 0.084 Uiso 0.693(13) 1 calc R . . A 1
H1AC_2 H 0.152292 0.547493 0.927640 0.084 Uiso 0.693(13) 1 calc R . . A 1
C2_2 C 0.2778(14) 0.6266(5) 0.9085(10) 0.083(10) Uiso 1 1 d D U . . .
H2BD_2 H 0.250168 0.649761 0.893804 0.124 Uiso 0.307(13) 1 calc R . . A 2
H2BE_2 H 0.274817 0.625005 0.951482 0.124 Uiso 0.307(13) 1 calc R . . A 2
H2BF_2 H 0.327269 0.629911 0.898148 0.124 Uiso 0.307(13) 1 calc R . . A 2
H2AA_2 H 0.326046 0.634895 0.919864 0.124 Uiso 0.693(13) 1 calc R . . A 1
H2AB_2 H 0.275057 0.620359 0.866340 0.124 Uiso 0.693(13) 1 calc R . . A 1
H2AC_2 H 0.244928 0.648585 0.916971 0.124 Uiso 0.693(13) 1 calc R . . A 1
C3_2 C 0.3024(12) 0.5456(6) 0.9103(10) 0.080(9) Uiso 1 1 d D U . . .
H3BD_2 H 0.290192 0.518277 0.896633 0.120 Uiso 0.307(13) 1 calc R . . A 2
H3BE_2 H 0.351012 0.551929 0.899830 0.120 Uiso 0.307(13) 1 calc R . . A 2
H3BF_2 H 0.298560 0.547023 0.953164 0.120 Uiso 0.307(13) 1 calc R . . A 2
H3AA_2 H 0.352393 0.546552 0.923011 0.120 Uiso 0.693(13) 1 calc R . . A 1
H3AB_2 H 0.283367 0.518633 0.918102 0.120 Uiso 0.693(13) 1 calc R . . A 1
H3AC_2 H 0.297975 0.551362 0.867999 0.120 Uiso 0.693(13) 1 calc R . . A 1
S1_2 S 0.2546(5) 0.5824(3) 0.9497(4) 0.046(2) Uani 0.693(13) 1 d D U . A 1
C1_3 C 0.5441(12) 0.2974(8) 0.5390(9) 0.068(9) Uani 1 1 d D U . . .
H1BD_3 H 0.594563 0.303013 0.535034 0.102 Uiso 0.125(13) 1 calc R . . B 2
H1BE_3 H 0.538297 0.273493 0.563852 0.102 Uiso 0.125(13) 1 calc R . . B 2
H1BF_3 H 0.522128 0.292504 0.499999 0.102 Uiso 0.125(13) 1 calc R . . B 2
H1AA_3 H 0.526915 0.277975 0.509302 0.102 Uiso 0.875(13) 1 calc R . . B 1
H1AB_3 H 0.542359 0.324817 0.522361 0.102 Uiso 0.875(13) 1 calc R . . B 1
H1AC_3 H 0.592939 0.290807 0.551039 0.102 Uiso 0.875(13) 1 calc R . . B 1
C2_3 C 0.4143(9) 0.3222(8) 0.5740(11) 0.071(9) Uani 1 1 d D U . . .
H2BD_3 H 0.391631 0.324810 0.534795 0.106 Uiso 0.125(13) 1 calc R . . B 2
H2BE_3 H 0.414368 0.293685 0.586007 0.106 Uiso 0.125(13) 1 calc R . . B 2
H2BF_3 H 0.388109 0.338224 0.602342 0.106 Uiso 0.125(13) 1 calc R . . B 2
H2AA_3 H 0.386058 0.304651 0.547608 0.106 Uiso 0.875(13) 1 calc R . . B 1
H2AB_3 H 0.385667 0.330704 0.607007 0.106 Uiso 0.875(13) 1 calc R . . B 1
H2AC_3 H 0.429605 0.346116 0.552364 0.106 Uiso 0.875(13) 1 calc R . . B 1
C3_3 C 0.5312(12) 0.3322(7) 0.6470(9) 0.065(8) Uani 1 1 d D U . . .
H3BD_3 H 0.580416 0.340983 0.652471 0.097 Uiso 0.125(13) 1 calc R . . B 2
H3BE_3 H 0.501282 0.347905 0.672963 0.097 Uiso 0.125(13) 1 calc R . . B 2
H3BF_3 H 0.527541 0.303367 0.656628 0.097 Uiso 0.125(13) 1 calc R . . B 2
H3AA_3 H 0.574498 0.320918 0.665270 0.097 Uiso 0.875(13) 1 calc R . . B 1
H3AB_3 H 0.543021 0.355813 0.623126 0.097 Uiso 0.875(13) 1 calc R . . B 1
H3AC_3 H 0.499083 0.340401 0.677769 0.097 Uiso 0.875(13) 1 calc R . . B 1
S1_3 S 0.4897(4) 0.2952(2) 0.6016(3) 0.044(2) Uani 0.875(13) 1 d D U . B 1
C1_4 C 0.2345(13) 0.2080(5) 0.7494(11) 0.061(8) Uiso 1 1 d D . . . .
H1A_4 H 0.220108 0.202959 0.789835 0.091 Uiso 1 1 calc GR . . . .
H1B_4 H 0.270073 0.187926 0.738762 0.091 Uiso 1 1 calc GR . . . .
H1C_4 H 0.193305 0.205740 0.722372 0.091 Uiso 1 1 calc GR . . . .
C2_4 C 0.1919(8) 0.2860(6) 0.7322(9) 0.035(5) Uiso 1 1 d D . . . .
H2A_4 H 0.168830 0.277416 0.694990 0.053 Uiso 1 1 calc GR . . . .
H2B_4 H 0.203364 0.314885 0.730142 0.053 Uiso 1 1 calc GR . . . .
H2C_4 H 0.160066 0.281263 0.764603 0.053 Uiso 1 1 calc GR . . . .
C3_4 C 0.3037(13) 0.2557(7) 0.6727(7) 0.056(7) Uiso 1 1 d D U . . .
H3A_4 H 0.343526 0.236797 0.671813 0.084 Uiso 1 1 calc GR . . . .
H3B_4 H 0.319423 0.282730 0.661128 0.084 Uiso 1 1 calc GR . . . .
H3C_4 H 0.266062 0.246486 0.645128 0.084 Uiso 1 1 calc GR . . . .
S1_4 S 0.2712(4) 0.25760(19) 0.7446(3) 0.0488(17) Uani 1 1 d D U . . .
C1_5 C -0.0781(12) 0.3371(7) 0.5345(7) 0.051(7) Uani 1 1 d D U . . .
H1A_5 H -0.109815 0.355357 0.512152 0.077 Uiso 1 1 calc GR . . . .
H1B_5 H -0.102789 0.311621 0.542113 0.077 Uiso 1 1 calc GR . . . .
H1C_5 H -0.036210 0.331564 0.511635 0.077 Uiso 1 1 calc GR . . . .
C2_5 C 0.0144(12) 0.3938(7) 0.5779(12) 0.076(9) Uani 1 1 d D U . . .
H2A_5 H 0.047994 0.378748 0.554358 0.114 Uiso 1 1 calc GR . . . .
H2B_5 H 0.039487 0.405939 0.612010 0.114 Uiso 1 1 calc GR . . . .
H2C_5 H -0.007681 0.415215 0.553775 0.114 Uiso 1 1 calc GR . . . .
C3_5 C 0.0036(15) 0.3220(6) 0.6334(13) 0.087(11) Uani 1 1 d D U . . .
H3A_5 H -0.025327 0.299240 0.646291 0.131 Uiso 1 1 calc GR . . . .
H3B_5 H 0.030710 0.332999 0.667231 0.131 Uiso 1 1 calc GR . . . .
H3C_5 H 0.036107 0.312571 0.603646 0.131 Uiso 1 1 calc GR . . . .
S1_5 S -0.0520(4) 0.3602(2) 0.6027(3) 0.0521(18) Uani 1 1 d D U . . .
C1_6 C 0.517(3) 0.5215(14) 0.6893(18) 0.051(18) Uiso 0.5 1 d D . . D -1
H1A_6 H 0.499542 0.511408 0.650808 0.076 Uiso 0.5 1 calc R . . D -1
H1B_6 H 0.510054 0.550870 0.691045 0.076 Uiso 0.5 1 calc R . . D -1
H1C_6 H 0.566832 0.514998 0.695060 0.076 Uiso 0.5 1 calc R . . D -1
C2_6 C 0.509(3) 0.5214(14) 0.8085(16) 0.051(17) Uiso 0.5 1 d D . . D -1
H2A_6 H 0.491016 0.549048 0.812566 0.076 Uiso 0.5 1 calc R . . D -1
H2B_6 H 0.498915 0.505804 0.843887 0.076 Uiso 0.5 1 calc R . . D -1
H2C_6 H 0.560404 0.522373 0.803670 0.076 Uiso 0.5 1 calc R . . D -1
C3_6 C 0.509(3) 0.4497(7) 0.749(3) 0.041(11) Uiso 0.5 1 d D U . D -1
H3A_6 H 0.491401 0.432999 0.716029 0.061 Uiso 0.5 1 calc R . . D -1
H3B_6 H 0.560641 0.453054 0.746014 0.061 Uiso 0.5 1 calc R . . D -1
H3C_6 H 0.499152 0.436485 0.786231 0.061 Uiso 0.5 1 calc R . . D -1
S1_6 S 0.4679(7) 0.4980(4) 0.7458(7) 0.056(4) Uani 0.5 1 d D U . D -1
C1_7 C -0.0887(17) 0.5165(14) 0.765(2) 0.055(14) Uiso 0.5 1 d D . . C -1
H1A_7 H -0.123342 0.527421 0.736285 0.083 Uiso 0.5 1 calc R . . C -1
H1B_7 H -0.096226 0.487262 0.769363 0.083 Uiso 0.5 1 calc R . . C -1
H1C_7 H -0.094457 0.529758 0.803236 0.083 Uiso 0.5 1 calc R . . C -1
C2_7 C 0.051(3) 0.504(2) 0.798(2) 0.18(5) Uiso 0.5 1 d D . . C -1
H2A_7 H 0.101187 0.507155 0.788294 0.266 Uiso 0.5 1 calc R . . C -1
H2B_7 H 0.042227 0.517423 0.834891 0.266 Uiso 0.5 1 calc R . . C -1
H2C_7 H 0.040458 0.474927 0.801017 0.266 Uiso 0.5 1 calc R . . C -1
C3_7 C 0.003(3) 0.4886(13) 0.6839(18) 0.064(16) Uiso 0.5 1 d D U . C -1
H3A_7 H -0.025762 0.497516 0.649400 0.096 Uiso 0.5 1 calc R . . C -1
H3B_7 H 0.051975 0.485371 0.672981 0.096 Uiso 0.5 1 calc R . . C -1
H3C_7 H -0.015453 0.462664 0.697884 0.096 Uiso 0.5 1 calc R . . C -1
S1_7 S -0.0024(14) 0.5254(4) 0.7407(10) 0.039(6) Uiso 0.313(12) 1 d D U . C -1

loop_
_atom_site_aniso_label
_atom_site_aniso_U_11
_atom_site_aniso_U_22
_atom_site_aniso_U_33
_atom_site_aniso_U_23
_atom_site_aniso_U_13
_atom_site_aniso_U_12
Bi1 0.0394(6) 0.0361(5) 0.0399(5) -0.0004(4) -0.0016(4) -0.0016(4)
Bi4 0.0405(5) 0.0372(5) 0.0397(5) 0.0009(4) -0.0017(4) 0.0010(4)
Bi3 0.0410(6) 0.0383(5) 0.0383(5) 0.0004(4) -0.0010(4) 0.0012(4)
Bi2 0.0410(6) 0.0384(5) 0.0389(5) 0.0013(4) -0.0024(4) 0.0000(4)
I6 0.0410(10) 0.0369(8) 0.0441(9) -0.0019(7) -0.0034(8) 0.0022(7)
I5 0.0387(9) 0.0435(9) 0.0402(9) 0.0012(7) -0.0016(7) 0.0007(7)
I14 0.0414(10) 0.0416(9) 0.0441(9) 0.0006(7) -0.0008(8) 0.0051(7)
I3 0.0439(10) 0.0385(9) 0.0438(10) 0.0020(7) 0.0023(8) 0.0010(7)
I18 0.0431(10) 0.0392(9) 0.0455(10) -0.0020(7) -0.0008(8) -0.0014(7)
I12 0.0408(10) 0.0533(10) 0.0391(9) -0.0017(8) 0.0015(8) -0.0049(8)
I1 0.0425(10) 0.0416(9) 0.0518(10) -0.0079(8) 0.0048(8) 0.0009(8)
I11 0.0448(10) 0.0389(9) 0.0463(10) -0.0026(8) 0.0007(8) 0.0023(8)
I10 0.0421(10) 0.0406(9) 0.0470(10) 0.0037(7) -0.0007(8) -0.0021(7)
I2 0.0392(9) 0.0488(10) 0.0471(10) -0.0038(8) -0.0024(8) -0.0025(8)
I7 0.0432(10) 0.0416(9) 0.0491(10) 0.0035(8) -0.0050(8) 0.0026(8)
I17 0.0442(10) 0.0447(9) 0.0457(10) -0.0002(8) -0.0039(8) 0.0064(8)
I15 0.0534(15) 0.0365(12) 0.0454(14) 0.000 0.0031(12) 0.000
I16 0.0492(11) 0.0448(9) 0.0427(10) -0.0012(8) 0.0026(8) -0.0048(8)
I9 0.0462(10) 0.0429(9) 0.0462(10) -0.0054(8) -0.0053(8) 0.0010(8)
I19 0.0414(10) 0.0443(9) 0.0527(10) 0.0021(8) -0.0023(8) 0.0049(8)
I8 0.0437(10) 0.0483(10) 0.0533(11) 0.0045(8) 0.0035(8) -0.0004(8)
I13 0.082(2) 0.0352(13) 0.0422(14) 0.000 0.0081(13) 0.000
I4 0.0875(15) 0.0368(9) 0.0472(10) 0.0030(8) -0.0107(10) -0.0111(9)
S2 0.037(8) 0.050(8) 0.048(8) -0.017(8) -0.016(7) 0.008(7)
S3 0.048(17) 0.058(18) 0.023(16) 0.002(15) 0.002(15) -0.002(16)
S1_1 0.046(4) 0.045(4) 0.051(4) 0.001(3) 0.004(3) -0.004(3)
S1_2 0.041(5) 0.049(5) 0.047(5) -0.009(4) -0.005(4) 0.002(4)
C1_3 0.07(2) 0.08(2) 0.059(19) 0.014(16) 0.033(17) 0.014(17)
C2_3 0.045(18) 0.10(2) 0.07(2) -0.008(18) 0.012(15) 0.009(17)
C3_3 0.059(16) 0.073(17) 0.062(17) -0.011(15) -0.004(14) 0.012(15)
S1_3 0.055(5) 0.047(4) 0.030(4) 0.005(3) 0.002(3) -0.007(4)
S1_4 0.047(4) 0.039(4) 0.059(4) -0.007(3) -0.003(3) 0.000(3)
C1_5 0.051(7) 0.051(7) 0.051(7) 0.000(2) 0.002(2) -0.001(2)
C2_5 0.076(9) 0.076(9) 0.076(9) 0.000(2) 0.002(2) 0.000(2)
C3_5 0.11(2) 0.036(15) 0.11(3) -0.004(15) -0.06(2) 0.016(16)
S1_5 0.054(4) 0.052(4) 0.050(4) 0.012(3) 0.006(3) -0.009(3)
S1_6 0.036(7) 0.067(9) 0.066(9) -0.002(8) 0.007(7) -0.001(6)

loop_
_atom_type_symbol
_atom_type_description
_atom_type_scat_dispersion_real
_atom_type_scat_dispersion_imag
_atom_type_scat_source
C C 0.0033 0.0016 'International Tables Vol C Tables 4.2.6.8 and 6.1.1.4'
H H 0.0000 0.0000 'International Tables Vol C Tables 4.2.6.8 and 6.1.1.4'
Bi Bi -4.1077 10.2566 'International Tables Vol C Tables 4.2.6.8 and 6.1.1.4'
I I -0.4742 1.8119 'International Tables Vol C Tables 4.2.6.8 and 6.1.1.4'
S S 0.1246 0.1234 'International Tables Vol C Tables 4.2.6.8 and 6.1.1.4'

loop_
_geom_angle_atom_site_label_1
_geom_angle_atom_site_label_2
_geom_angle_atom_site_label_3
_geom_angle
_geom_angle_site_symmetry_1
_geom_angle_site_symmetry_3
_geom_angle_publ_flag
I6 Bi1 I4 80.48(5) . . ?
I5 Bi1 I6 84.06(5) . . ?
I5 Bi1 I4 83.43(5) . . ?
I3 Bi1 I6 94.33(5) . . ?
I3 Bi1 I5 85.47(5) . . ?
I3 Bi1 I1 95.42(5) . . ?
I3 Bi1 I2 94.22(5) . . ?
I3 Bi1 I4 168.16(6) . . ?
I1 Bi1 I6 91.21(5) . . ?
I1 Bi1 I5 175.25(6) . . ?
I1 Bi1 I4 95.32(5) . . ?
I2 Bi1 I6 170.65(5) . . ?
I2 Bi1 I5 92.85(5) . . ?
I2 Bi1 I1 91.74(5) . . ?
I2 Bi1 I4 90.42(5) . . ?
I18 Bi4 I17 99.77(5) . 2_556 ?
I18 Bi4 I17 92.24(5) . . ?
I18 Bi4 I15 174.72(5) . . ?
I17 Bi4 I17 75.33(6) . 2_556 ?
I15 Bi4 I17 84.42(4) . 2_556 ?
I15 Bi4 I17 85.68(4) . . ?
I16 Bi4 I18 90.44(5) . . ?
I16 Bi4 I17 96.35(5) . . ?
I16 Bi4 I17 166.97(6) . 2_556 ?
I16 Bi4 I15 84.98(4) . . ?
I16 Bi4 I19 94.44(5) . . ?
I19 Bi4 I18 96.45(5) . . ?
I19 Bi4 I17 166.09(6) . . ?
I19 Bi4 I17 92.45(5) . 2_556 ?
I19 Bi4 I15 86.53(4) . . ?
I14 Bi3 I12 173.00(6) . 2_556 ?
I14 Bi3 I12 90.26(5) . . ?
I14 Bi3 I13 96.82(4) . . ?
I12 Bi3 I12 82.80(5) . 2_556 ?
I12 Bi3 I13 81.40(4) 2_556 . ?
I12 Bi3 I13 81.77(4) . . ?
I11 Bi3 I14 91.59(5) . . ?
I11 Bi3 I12 92.84(5) . . ?
I11 Bi3 I12 89.61(5) . 2_556 ?
I11 Bi3 I10 95.55(5) . . ?
I11 Bi3 I13 170.00(5) . . ?
I10 Bi3 I14 95.24(5) . . ?
I10 Bi3 I12 91.50(5) . 2_556 ?
I10 Bi3 I12 169.83(6) . . ?
I10 Bi3 I13 89.07(4) . . ?
I5 Bi2 I6 83.56(5) . . ?
I5 Bi2 I4 83.70(5) . . ?
I7 Bi2 I6 95.17(5) . . ?
I7 Bi2 I5 175.06(6) . . ?
I7 Bi2 I9 94.22(5) . . ?
I7 Bi2 I8 95.20(6) . . ?
I7 Bi2 I4 91.37(5) . . ?
I9 Bi2 I6 89.18(5) . . ?
I9 Bi2 I5 90.54(5) . . ?
I9 Bi2 I8 94.85(6) . . ?
I9 Bi2 I4 168.03(6) . . ?
I8 Bi2 I6 168.56(6) . . ?
I8 Bi2 I5 85.70(5) . . ?
I8 Bi2 I4 95.17(6) . . ?
I4 Bi2 I6 79.78(5) . . ?
Bi1 I6 Bi2 79.91(4) . . ?
Bi2 I5 Bi1 81.84(4) . . ?
Bi3 I12 Bi3 81.68(5) . 2_556 ?
Bi4 I17 Bi4 79.53(5) . 2_556 ?
Bi4 I15 Bi4 84.72(6) . 2_556 ?
Bi3 I13 Bi3 81.16(6) . 2_556 ?
Bi2 I4 Bi1 80.55(4) . . ?
C2_2 S2 C1_2 98.7(11) . . ?
C2_2 S2 C3_2 99.3(11) . . ?
C3_2 S2 C1_2 100.9(11) . . ?
C2_3 S3 C1_3 100.0(13) . . ?
C2_3 S3 C3_3 100.6(13) . . ?
C3_3 S3 C1_3 99.4(13) . . ?
C1_1 S1_1 C2_1 100.6(9) . . ?
C3_1 S1_1 C1_1 102.1(10) . . ?
C3_1 S1_1 C2_1 100.8(10) . . ?
C1_2 S1_2 C2_2 98.6(10) . . ?
C1_2 S1_2 C3_2 101.6(10) . . ?
C3_2 S1_2 C2_2 98.9(10) . . ?
C2_3 S1_3 C1_3 100.2(10) . . ?
C3_3 S1_3 C1_3 100.3(11) . . ?
C3_3 S1_3 C2_3 101.2(11) . . ?
C2_4 S1_4 C1_4 99.5(10) . . ?
C3_4 S1_4 C1_4 99.9(10) . . ?
C3_4 S1_4 C2_4 100.9(10) . . ?
C1_5 S1_5 C2_5 99.8(10) . . ?
C3_5 S1_5 C1_5 100.5(11) . . ?
C3_5 S1_5 C2_5 98.7(12) . . ?
C2_6 S1_6 C1_6 99.4(14) . . ?
C2_6 S1_6 C3_6 100.2(15) . . ?
C3_6 S1_6 C1_6 100.3(15) . . ?
C1_7 S1_7 C3_7 100.8(15) . . ?
C2_7 S1_7 C1_7 102.7(16) . . ?
C2_7 S1_7 C3_7 102.2(16) . . ?

loop_
_geom_bond_atom_site_label_1
_geom_bond_atom_site_label_2
_geom_bond_distance
_geom_bond_site_symmetry_2
_geom_bond_publ_flag
Bi1 I6 3.2801(19) . ?
Bi1 I5 3.2482(19) . ?
Bi1 I3 2.9511(18) . ?
Bi1 I1 2.9696(18) . ?
Bi1 I2 2.9536(19) . ?
Bi1 I4 3.2829(19) . ?
Bi4 I18 2.9871(18) . ?
Bi4 I17 3.2754(19) . ?
Bi4 I17 3.3510(19) 2_556 ?
Bi4 I15 3.1454(19) . ?
Bi4 I16 2.9610(19) . ?
Bi4 I19 2.9618(19) . ?
Bi3 I14 2.9716(19) . ?
Bi3 I12 3.2579(19) 2_556 ?
Bi3 I12 3.2329(19) . ?
Bi3 I11 2.9547(18) . ?
Bi3 I10 2.9622(19) . ?
Bi3 I13 3.263(2) . ?
Bi2 I6 3.3282(19) . ?
Bi2 I5 3.2312(19) . ?
Bi2 I7 2.9503(19) . ?
Bi2 I9 2.9519(19) . ?
Bi2 I8 2.953(2) . ?
Bi2 I4 3.282(2) . ?
S2 C1_2 1.788(14) . ?
S2 C2_2 1.780(14) . ?
S2 C3_2 1.780(14) . ?
S3 C1_3 1.791(15) . ?
S3 C2_3 1.777(15) . ?
S3 C3_3 1.783(15) . ?
C1_1 S1_1 1.777(13) . ?
C2_1 S1_1 1.779(13) . ?
C3_1 S1_1 1.776(14) . ?
C1_2 S1_2 1.774(13) . ?
C2_2 S1_2 1.796(14) . ?
C3_2 S1_2 1.775(14) . ?
C1_3 S1_3 1.784(13) . ?
C2_3 S1_3 1.779(14) . ?
C3_3 S1_3 1.767(13) . ?
C1_4 S1_4 1.785(13) . ?
C2_4 S1_4 1.784(13) . ?
C3_4 S1_4 1.767(13) . ?
C1_5 S1_5 1.782(13) . ?
C2_5 S1_5 1.783(14) . ?
C3_5 S1_5 1.771(13) . ?
C1_6 S1_6 1.781(15) . ?
C2_6 S1_6 1.778(15) . ?
C3_6 S1_6 1.779(15) . ?
C1_7 S1_7 1.768(15) . ?
C2_7 S1_7 1.767(16) . ?
C3_7 S1_7 1.778(15) . ?
